data_4124795
loop_
_publ_author_name
'Hoard, J.L.'
'Glick, M.D.'
'Hamor, T.A.'

_publ_section_title
;
 Stereochemistry of Discrete Eight-Coordination. V. The
 Octacyanomolybdate(IV) Ion
;
_journal_name_full 'Journal of the American Chemical Society'
_journal_page_first 3177
_journal_page_last 3184
_journal_volume 90
_journal_year 1968
_chemical_formula_sum 'C8 H4 K4 Mo N8 O2'
_chemical_name_systematic 'K4 (Mo (C N)8) (H2 O)2'
_space_group_IT_number 62
_symmetry_space_group_name_Hall '-P 2ac 2n'
_symmetry_space_group_name_H-M 'P n m a'
_cell_angle_alpha 90
_cell_angle_beta 90
_cell_angle_gamma 90
_cell_formula_units_Z 4
_cell_length_a 16.64
_cell_length_b 11.66
_cell_length_c 8.71
_cell_volume 1689.935
_citation_journal_id_ASTM JACSAT
_cod_data_source_file Hoard_JACSAT_1968_404.cif
_cod_data_source_block C8H4K4Mo1N8O2
_cod_original_formula_sum 'C8 H4 K4 Mo1 N8 O2'
_cod_database_code 4124795

loop_
_symmetry_equiv_pos_as_xyz
x,y,z
-x+1/2,-y,z+1/2
x+1/2,-y+1/2,-z+1/2
-x,y+1/2,-z
-x,-y,-z
x-1/2,y,-z-1/2
-x-1/2,y-1/2,z-1/2
x,-y-1/2,z

loop_
_atom_site_label
_atom_site_type_symbol
_atom_site_fract_x
_atom_site_fract_y
_atom_site_fract_z
_atom_site_occupancy
_atom_site_U_iso_or_equiv
N3 N-3 0.0192 0.25 -0.2118 1 0.0
K2 K+1 0.8625 0.25 0.9741 1 0.0
N2 N-3 0.1921 -0.0209 0.0499 1 0.0
C3 C+2 0.0608 0.25 -0.106 1 0.0
C4 C+2 0.2168 0.25 -0.0997 1 0.0
C6 C+2 0.1403 0.25 0.344 1 0.0
K3 K+1 0.9603 0.25 0.4791 1 0.0
Mo1 Mo+4 0.13648 0.25 0.0968 1 0.0
C1 C+2 0.0381 0.1396 0.1654 1 0.0
N5 N-3 0.3263 0.25 0.2146 1 0.0
N1 N-3 -0.0136 0.0833 0.2095 1 0.0
N4 N-3 0.2591 0.25 -0.2019 1 0.0
O1 O-2 0.889 0.0567 0.5913 1 0.0
N6 N-3 0.1381 0.25 0.4761 1 0.0
C2 C+2 0.1724 0.0729 0.0697 1 0.0
K1 K+1 0.148 0.0477 0.6903 1 0.0
C5 C+2 0.2589 0.25 0.1776 1 0.0
